data_1539072
loop_
_publ_author_name
'Rundqvist, S.'
'Hede, A.'

_publ_section_title
;
 X-ray investigation on rhodium phosphides. The crystal structure of Rh4
 P3
;
_journal_name_full 'Acta Chemica Scandinavica (1-27,1973-42,1988)'
_journal_page_first 893
_journal_page_last 902
_journal_volume 14
_journal_year 1960
_chemical_formula_sum 'P3 Rh4'
_chemical_name_systematic 'Rh4 P3'
_space_group_IT_number 62
_symmetry_space_group_name_Hall '-P 2ac 2n'
_symmetry_space_group_name_H-M 'P n m a'
_cell_angle_alpha 90
_cell_angle_beta 90
_cell_angle_gamma 90
_cell_formula_units_Z 4
_cell_length_a 9.994
_cell_length_b 3.317
_cell_length_c 11.662
_cell_volume 386.596
_citation_journal_id_ASTM ACSAA4
_cod_data_source_file Rundqvist_ACSAA4_1960_1263.cif
_cod_data_source_block P3Rh4
_cod_original_cell_volume 386.5964
_cod_database_code 1539072

loop_
_symmetry_equiv_pos_as_xyz
x,y,z
-x+1/2,-y,z+1/2
x+1/2,-y+1/2,-z+1/2
-x,y+1/2,-z
-x,-y,-z
x-1/2,y,-z-1/2
-x-1/2,y-1/2,z-1/2
x,-y-1/2,z

loop_
_atom_site_label
_atom_site_type_symbol
_atom_site_fract_x
_atom_site_fract_y
_atom_site_fract_z
_atom_site_occupancy
_atom_site_U_iso_or_equiv
P3 P 0.3704 0.25 0.0792 1 0.0
Rh4 Rh 0.2945 0.25 0.2911 1 0.0
Rh3 Rh 0.0647 0.25 0.4059 1 0.0
P2 P 0.1273 0.25 0.9212 1 0.0
Rh1 Rh 0.027 0.25 0.1172 1 0.0
P1 P 0.3763 0.25 0.7616 1 0.0
Rh2 Rh 0.2717 0.25 0.5696 1 0.0
